data_4083631
loop_
_publ_author_name
'Chen, Dianjun'
'Banphavichit, Vorawit'
'Reibenspies, Joe'
'Burgess, Kevin'

_publ_section_title
;
 New Optically ActiveN-Heterocyclic Carbene Complexes for
 Hydrogenation:&#x00A0; A Tale with an Atropisomeric Twist
;
_journal_issue 4
_journal_name_full Organometallics
_journal_page_first 855
_journal_paper_doi 10.1021/om061013+
_journal_volume 26
_journal_year 2007
_chemical_absolute_configuration ab
_chemical_formula_sum 'C40 H55 Cl Ir N5'
_chemical_formula_weight 833.54
_chemical_name_systematic
; 
 ? 
;
_space_group_IT_number 4
_symmetry_cell_setting monoclinic
_symmetry_space_group_name_Hall 'P 2yb'
_symmetry_space_group_name_H-M 'P 1 21 1'
_atom_sites_solution_hydrogens geom
_atom_sites_solution_primary direct
_atom_sites_solution_secondary difmap
_audit_creation_method SHELXL-97
_cell_angle_alpha 90.000(11)
_cell_angle_beta 109.201(10)
_cell_angle_gamma 90.000(10)
_cell_formula_units_Z 2
_cell_length_a 11.334(7)
_cell_length_b 11.146(7)
_cell_length_c 15.082(9)
_cell_measurement_reflns_used 893
_cell_measurement_temperature 293(2)
_cell_measurement_theta_max 27.40
_cell_measurement_theta_min 2.64
_cell_volume 1799.3(19)
_computing_cell_refinement 'Bruker SMART'
_computing_data_collection 'Bruker SMART'
_computing_data_reduction 'Bruker SAINT'
_computing_molecular_graphics 'Bruker SHELXTL'
_computing_publication_material 'Bruker SHELXTL'
_computing_structure_refinement 'SHELXL-97 (Sheldrick, 1997)'
_computing_structure_solution 'SHELXS-97 (Sheldrick, 1990)'
_diffrn_ambient_temperature 293(2)
_diffrn_measured_fraction_theta_full 0.979
_diffrn_measured_fraction_theta_max 0.979
_diffrn_measurement_device_type 'CCD area detector'
_diffrn_measurement_method 'phi and omega scans'
_diffrn_radiation_monochromator graphite
_diffrn_radiation_source 'fine-focus sealed tube'
_diffrn_radiation_type MoK\a
_diffrn_radiation_wavelength 0.71073
_diffrn_reflns_av_R_equivalents 0.0941
_diffrn_reflns_av_sigmaI/netI 0.1239
_diffrn_reflns_limit_h_max 13
_diffrn_reflns_limit_h_min -13
_diffrn_reflns_limit_k_max 13
_diffrn_reflns_limit_k_min -12
_diffrn_reflns_limit_l_max 17
_diffrn_reflns_limit_l_min -15
_diffrn_reflns_number 10307
_diffrn_reflns_theta_full 25.00
_diffrn_reflns_theta_max 25.00
_diffrn_reflns_theta_min 1.97
_exptl_absorpt_coefficient_mu 3.820
_exptl_absorpt_correction_T_max 0.5154
_exptl_absorpt_correction_T_min 0.3936
_exptl_absorpt_correction_type multi-scan
_exptl_absorpt_process_details sadabs
_exptl_crystal_colour yellow
_exptl_crystal_density_diffrn 1.539
_exptl_crystal_density_meas 0
_exptl_crystal_density_method 'not measured'
_exptl_crystal_description needle
_exptl_crystal_F_000 848
_exptl_crystal_size_max 0.30
_exptl_crystal_size_mid 0.20
_exptl_crystal_size_min 0.20
_refine_diff_density_max 2.273
_refine_diff_density_min -1.302
_refine_diff_density_rms 0.147
_refine_ls_abs_structure_details 'Flack H D (1983), Acta Cryst. A39, 876-881'
_refine_ls_abs_structure_Flack -0.012(10)
_refine_ls_extinction_method none
_refine_ls_goodness_of_fit_ref 1.064
_refine_ls_hydrogen_treatment riding
_refine_ls_matrix_type full
_refine_ls_number_parameters 426
_refine_ls_number_reflns 5481
_refine_ls_number_restraints 451
_refine_ls_restrained_S_all 1.030
_refine_ls_R_factor_all 0.0582
_refine_ls_R_factor_gt 0.0450
_refine_ls_shift/su_max 0.001
_refine_ls_shift/su_mean 0.000
_refine_ls_structure_factor_coef Fsqd
_refine_ls_weighting_details
; calc 
 [0.00000+1.00000exp(2.00(sin\q/\l)^2^)]/ 
   [\s^2^(Fo^2^)+0.0000+0.0000*P+(0.0000P)^2^+0.0000sin\q/\l] 
 where P = 0.33333Fo^2^ + 0.66667Fc^2^ 
;
_refine_ls_weighting_scheme calc
_refine_ls_wR_factor_gt 0.0820
_refine_ls_wR_factor_ref 0.0865
_reflns_number_gt 4662
_reflns_number_total 5481
_reflns_threshold_expression >2sigma(I)
_cod_data_source_file om061013%2Brom20061104_064611.cif
_cod_data_source_block kb54
_cod_depositor_comments
;
The following automatic conversions were performed:

'_symmetry_cell_setting' value 'Monoclinic' changed to 'monoclinic'
according to
/usr/data/users/saulius/automatic-downloads/retrospective/ACS/lib/dictionaries/cif_core.dic
dictionary named 'cif_core.dic' version 2.4.2 from 2011-04-26.

Automatic conversion script
Id: cif_fix_values 2281 2013-09-26 08:29:07Z andrius 
;
_cod_original_sg_symbol_H-M P2(1)
_cod_database_code 4083631

loop_
_symmetry_equiv_pos_as_xyz
'x, y, z'
'-x, y+1/2, -z'

loop_
_atom_site_label
_atom_site_type_symbol
_atom_site_fract_x
_atom_site_fract_y
_atom_site_fract_z
_atom_site_U_iso_or_equiv
_atom_site_adp_type
_atom_site_occupancy
_atom_site_symmetry_multiplicity
_atom_site_calc_flag
_atom_site_refinement_flags
Ir1 Ir 0.13931(3) 0.38927(4) 0.43381(2) 0.01040(9) Uani 1 1 d U
Cl1 Cl 0.2849(2) 0.2288(2) 0.48875(17) 0.0164(5) Uani 1 1 d U
N1 N 0.3055(7) 0.5314(6) 0.6077(5) 0.0122(11) Uani 1 1 d U
N2 N 0.3538(8) 0.5703(6) 0.4839(5) 0.0112(11) Uani 1 1 d U
N3 N 0.4094(7) 0.6078(6) 0.6370(5) 0.0136(12) Uani 1 1 d U
N4 N 0.4002(7) 0.2711(6) 0.1414(5) 0.0172(13) Uani 1 1 d U
N5 N 0.5229(6) 0.4185(5) 0.2493(5) 0.0153(13) Uani 1 1 d U
C1 C 0.2697(8) 0.5047(8) 0.5146(7) 0.0088(12) Uani 1 1 d U
C2 C 0.4355(8) 0.6265(7) 0.5615(6) 0.0148(13) Uani 1 1 d U
H2 H 0.5025 0.6731 0.5593 0.018 Uiso 1 1 calc R
C3 C 0.2655(8) 0.4754(7) 0.6836(6) 0.0141(11) Uani 1 1 d U
C4 C 0.2629(9) 0.5721(7) 0.7546(6) 0.0148(13) Uani 1 1 d U
H4A H 0.2020 0.6330 0.7240 0.018 Uiso 1 1 calc R
H4B H 0.3442 0.6102 0.7787 0.018 Uiso 1 1 calc R
C5 C 0.3638(7) 0.3802(11) 0.7323(5) 0.0146(13) Uani 1 1 d U
H5A H 0.3659 0.3184 0.6876 0.017 Uiso 1 1 calc R
H5B H 0.4457 0.4171 0.7556 0.017 Uiso 1 1 calc R
C6 C 0.1358(8) 0.4181(7) 0.6457(6) 0.0155(14) Uani 1 1 d U
H6A H 0.0744 0.4787 0.6155 0.019 Uiso 1 1 calc R
H6B H 0.1352 0.3575 0.5994 0.019 Uiso 1 1 calc R
C7 C 0.2284(9) 0.5157(8) 0.8365(7) 0.0157(13) Uani 1 1 d U
H7 H 0.2266 0.5780 0.8818 0.019 Uiso 1 1 calc R
C8 C 0.3274(8) 0.4207(6) 0.8846(7) 0.0182(15) Uani 1 1 d U
H8A H 0.4088 0.4585 0.9097 0.022 Uiso 1 1 calc R
H8B H 0.3072 0.3843 0.9362 0.022 Uiso 1 1 calc R
C9 C 0.3311(9) 0.3245(8) 0.8135(7) 0.0181(14) Uani 1 1 d U
H9 H 0.3937 0.2639 0.8444 0.022 Uiso 1 1 calc R
C10 C 0.1998(9) 0.2643(8) 0.7749(7) 0.0188(15) Uani 1 1 d U
H10A H 0.2008 0.2015 0.7306 0.023 Uiso 1 1 calc R
H10B H 0.1780 0.2285 0.8260 0.023 Uiso 1 1 calc R
C11 C 0.1029(9) 0.3614(6) 0.7257(6) 0.0175(14) Uani 1 1 d U
H11 H 0.0201 0.3243 0.7009 0.021 Uiso 1 1 calc R
C12 C 0.1003(9) 0.4572(7) 0.7972(7) 0.0173(14) Uani 1 1 d U
H12A H 0.0382 0.5175 0.7675 0.021 Uiso 1 1 calc R
H12B H 0.0776 0.4210 0.8479 0.021 Uiso 1 1 calc R
C13 C 0.3663(8) 0.5642(7) 0.3921(6) 0.0133(12) Uani 1 1 d U
H13 H 0.2883 0.5301 0.3499 0.016 Uiso 1 1 calc R
C14 C 0.3801(9) 0.6940(7) 0.3533(7) 0.0173(14) Uani 1 1 d U
H14 H 0.4585 0.7281 0.3949 0.021 Uiso 1 1 calc R
C15 C 0.3913(9) 0.6856(7) 0.2575(6) 0.0175(18) Uani 1 1 d U
H15A H 0.3208 0.6426 0.2167 0.026 Uiso 1 1 calc R
H15B H 0.4668 0.6439 0.2611 0.026 Uiso 1 1 calc R
H15C H 0.3933 0.7648 0.2331 0.026 Uiso 1 1 calc R
C16 C 0.2736(9) 0.7774(7) 0.3577(7) 0.0208(17) Uani 1 1 d U
H16A H 0.1961 0.7512 0.3114 0.025 Uiso 1 1 calc R
H16B H 0.2643 0.7703 0.4191 0.025 Uiso 1 1 calc R
C17 C 0.2956(9) 0.9098(9) 0.3396(7) 0.030(2) Uani 1 1 d U
H17A H 0.3601 0.9419 0.3929 0.045 Uiso 1 1 calc R
H17B H 0.2198 0.9542 0.3299 0.045 Uiso 1 1 calc R
H17C H 0.3206 0.9160 0.2849 0.045 Uiso 1 1 calc R
C18 C 0.4736(8) 0.4780(7) 0.3896(6) 0.0151(14) Uani 1 1 d U
H18A H 0.5483 0.5252 0.3977 0.018 Uiso 1 1 calc R
H18B H 0.4913 0.4235 0.4426 0.018 Uiso 1 1 calc R
C19 C 0.4468(7) 0.4053(10) 0.3014(5) 0.0167(13) Uani 1 1 d U
C20 C 0.3454(9) 0.3283(7) 0.2748(6) 0.0178(14) Uani 1 1 d U
H20 H 0.2914 0.3227 0.3096 0.021 Uiso 1 1 calc R
C21 C 0.3272(9) 0.2613(8) 0.1964(7) 0.0189(13) Uani 1 1 d U
C22 C 0.4953(9) 0.3513(6) 0.1711(7) 0.0147(12) Uani 1 1 d U
C23 C 0.2194(9) 0.1747(8) 0.1578(7) 0.0235(16) Uani 1 1 d U
H23A H 0.1784 0.1628 0.2044 0.028 Uiso 1 1 calc R
H23B H 0.2518 0.0977 0.1464 0.028 Uiso 1 1 calc R
C24 C 0.1234(10) 0.2195(9) 0.0666(7) 0.0272(18) Uani 1 1 d U
H24A H 0.1761 0.2405 0.0296 0.033 Uiso 1 1 d R
H24B H 0.0977 0.2958 0.0852 0.033 Uiso 1 1 d R
C25 C 0.0196(11) 0.1300(10) 0.0215(8) 0.030(2) Uani 1 1 d U
H25A H 0.0567 0.0553 0.0110 0.036 Uiso 1 1 calc R
H25B H -0.0255 0.1138 0.0649 0.036 Uiso 1 1 calc R
C26 C -0.0695(11) 0.1711(11) -0.0679(8) 0.040(3) Uani 1 1 d U
H26A H -0.1328 0.1111 -0.0920 0.060 Uiso 1 1 calc R
H26B H -0.0264 0.1845 -0.1121 0.060 Uiso 1 1 calc R
H26C H -0.1078 0.2445 -0.0581 0.060 Uiso 1 1 calc R
C27 C 0.5700(8) 0.3664(6) 0.1085(6) 0.0144(13) Uani 1 1 d U
C28 C 0.5813(9) 0.2751(8) 0.0501(7) 0.0164(14) Uani 1 1 d U
H28A H 0.5432 0.2016 0.0517 0.020 Uiso 1 1 calc R
C29 C 0.6479(10) 0.2908(8) -0.0108(7) 0.0185(15) Uani 1 1 d U
H29A H 0.6591 0.2271 -0.0470 0.022 Uiso 1 1 calc R
C30 C 0.6996(8) 0.4054(11) -0.0176(6) 0.0205(15) Uani 1 1 d U
H30A H 0.7411 0.4187 -0.0606 0.025 Uiso 1 1 calc R
C31 C 0.6873(10) 0.4947(8) 0.0396(7) 0.0200(15) Uani 1 1 d U
H31A H 0.7204 0.5699 0.0347 0.024 Uiso 1 1 calc R
C32 C 0.6266(9) 0.4780(8) 0.1056(7) 0.0165(14) Uani 1 1 d U
H32A H 0.6238 0.5391 0.1468 0.020 Uiso 1 1 calc R
C33 C 0.0186(10) 0.2736(9) 0.3233(8) 0.0170(15) Uani 1 1 d U
H33A H 0.0605 0.2026 0.3094 0.020 Uiso 1 1 calc R
C34 C -0.0132(13) 0.2641(12) 0.4050(11) 0.0162(14) Uani 1 1 d U
H34A H 0.0111 0.1871 0.4372 0.019 Uiso 1 1 calc R
C35 C -0.1239(11) 0.3228(10) 0.4249(8) 0.0201(16) Uani 1 1 d U
H35A H -0.2000 0.2805 0.3904 0.024 Uiso 1 1 calc R
H35B H -0.1125 0.3157 0.4913 0.024 Uiso 1 1 calc R
C36 C -0.1379(11) 0.4548(9) 0.3972(8) 0.0186(16) Uani 1 1 d U
H36A H -0.1787 0.4968 0.4354 0.022 Uiso 1 1 calc R
H36B H -0.1904 0.4619 0.3321 0.022 Uiso 1 1 calc R
C37 C -0.0111(13) 0.5139(12) 0.4099(11) 0.0174(14) Uani 1 1 d U
H37A H 0.0078 0.5817 0.4537 0.021 Uiso 1 1 calc R
C38 C 0.0454(10) 0.5229(9) 0.3385(8) 0.0156(15) Uani 1 1 d U
H38A H 0.0944 0.5963 0.3422 0.019 Uiso 1 1 calc R
C39 C -0.0095(9) 0.4717(8) 0.2381(7) 0.0179(16) Uani 1 1 d U
H39A H 0.0549 0.4713 0.2088 0.021 Uiso 1 1 calc R
H39B H -0.0764 0.5236 0.2014 0.021 Uiso 1 1 calc R
C40 C -0.0614(10) 0.3416(7) 0.2369(7) 0.0177(17) Uani 1 1 d U
H40A H -0.1471 0.3448 0.2364 0.021 Uiso 1 1 calc R
H40B H -0.0602 0.3003 0.1806 0.021 Uiso 1 1 calc R

loop_
_atom_site_aniso_label
_atom_site_aniso_U_11
_atom_site_aniso_U_22
_atom_site_aniso_U_33
_atom_site_aniso_U_23
_atom_site_aniso_U_13
_atom_site_aniso_U_12
Ir1 0.01338(14) 0.00751(12) 0.01077(14) -0.0017(3) 0.00459(10) -0.0019(3)
Cl1 0.0197(12) 0.0144(11) 0.0157(13) 0.0009(9) 0.0066(10) 0.0061(9)
N1 0.018(2) 0.010(2) 0.009(2) -0.0011(19) 0.006(2) -0.0007(19)
N2 0.018(3) 0.006(2) 0.014(2) 0.000(2) 0.011(2) -0.005(2)
N3 0.019(3) 0.008(3) 0.015(3) -0.001(2) 0.006(2) -0.002(2)
N4 0.022(3) 0.013(3) 0.016(3) -0.001(2) 0.006(2) -0.001(2)
N5 0.020(3) 0.014(3) 0.013(3) -0.001(2) 0.007(2) 0.003(2)
C1 0.016(3) 0.006(3) 0.008(2) -0.002(2) 0.009(2) -0.002(2)
C2 0.021(3) 0.007(3) 0.017(3) 0.000(2) 0.007(2) -0.003(2)
C3 0.019(2) 0.013(2) 0.012(2) 0.000(2) 0.008(2) 0.002(2)
C4 0.020(3) 0.015(3) 0.013(3) -0.001(2) 0.011(3) 0.004(2)
C5 0.018(3) 0.010(3) 0.015(3) 0.000(3) 0.005(2) 0.003(3)
C6 0.019(3) 0.018(3) 0.012(3) 0.001(2) 0.009(2) 0.001(2)
C7 0.020(3) 0.017(3) 0.013(3) 0.002(2) 0.010(2) 0.003(2)
C8 0.021(3) 0.017(3) 0.017(3) 0.000(2) 0.006(3) 0.003(2)
C9 0.021(3) 0.015(3) 0.017(3) 0.002(2) 0.004(3) 0.004(2)
C10 0.023(3) 0.016(3) 0.016(3) 0.001(2) 0.005(3) 0.002(2)
C11 0.020(3) 0.020(3) 0.015(3) 0.003(2) 0.009(2) 0.001(2)
C12 0.021(3) 0.021(3) 0.014(3) 0.004(3) 0.011(3) 0.005(2)
C13 0.018(3) 0.011(2) 0.012(2) 0.004(2) 0.007(2) -0.003(2)
C14 0.025(3) 0.014(3) 0.016(3) 0.007(2) 0.010(3) -0.001(2)
C15 0.031(5) 0.010(4) 0.013(4) -0.001(3) 0.009(4) -0.009(3)
C16 0.026(4) 0.016(3) 0.022(4) 0.006(3) 0.011(3) 0.000(3)
C17 0.041(5) 0.012(4) 0.035(5) 0.002(4) 0.009(4) -0.003(4)
C18 0.019(3) 0.016(3) 0.012(3) 0.000(2) 0.007(2) 0.000(2)
C19 0.024(3) 0.016(3) 0.013(3) 0.001(2) 0.009(2) 0.001(3)
C20 0.023(3) 0.016(3) 0.013(3) 0.002(2) 0.005(3) 0.001(3)
C21 0.024(3) 0.016(3) 0.017(3) 0.002(2) 0.008(2) -0.001(2)
C22 0.022(3) 0.012(3) 0.012(3) 0.000(2) 0.007(2) 0.002(2)
C23 0.028(3) 0.023(3) 0.019(3) -0.001(3) 0.007(3) -0.005(3)
C24 0.030(4) 0.028(3) 0.022(4) -0.002(3) 0.006(3) -0.005(3)
C25 0.028(5) 0.034(4) 0.025(5) -0.007(4) 0.005(3) -0.003(4)
C26 0.030(6) 0.051(6) 0.030(6) -0.015(5) -0.002(4) 0.013(5)
C27 0.023(3) 0.010(3) 0.011(3) 0.002(2) 0.007(2) 0.001(2)
C28 0.026(3) 0.011(3) 0.015(3) 0.003(2) 0.010(3) 0.002(3)
C29 0.028(3) 0.016(3) 0.016(3) 0.000(3) 0.014(3) 0.005(3)
C30 0.027(3) 0.020(3) 0.019(3) 0.004(3) 0.014(3) -0.001(3)
C31 0.027(4) 0.019(3) 0.017(4) 0.003(3) 0.011(3) -0.001(3)
C32 0.023(3) 0.013(3) 0.014(3) 0.001(2) 0.008(3) 0.000(3)
C33 0.022(3) 0.007(2) 0.019(3) -0.007(2) 0.003(2) -0.007(2)
C34 0.017(3) 0.008(2) 0.022(3) -0.006(3) 0.004(3) -0.005(2)
C35 0.016(3) 0.018(3) 0.025(4) -0.005(3) 0.004(3) -0.004(3)
C36 0.016(3) 0.017(3) 0.023(4) -0.007(3) 0.007(3) 0.000(3)
C37 0.015(3) 0.010(2) 0.024(3) -0.007(3) 0.002(3) 0.000(2)
C38 0.011(3) 0.007(2) 0.024(3) -0.002(2) 0.001(2) -0.003(2)
C39 0.016(4) 0.012(3) 0.021(3) -0.001(3) -0.001(3) -0.002(3)
C40 0.019(4) 0.010(3) 0.020(3) -0.006(3) 0.001(3) -0.001(2)

loop_
_atom_type_symbol
_atom_type_description
_atom_type_scat_dispersion_real
_atom_type_scat_dispersion_imag
_atom_type_scat_source
C C 0.0033 0.0016 'International Tables Vol C Tables 4.2.6.8 and 6.1.1.4'
H H 0.0000 0.0000 'International Tables Vol C Tables 4.2.6.8 and 6.1.1.4'
N N 0.0061 0.0033 'International Tables Vol C Tables 4.2.6.8 and 6.1.1.4'
Cl Cl 0.1484 0.1585 'International Tables Vol C Tables 4.2.6.8 and 6.1.1.4'
Ir Ir -1.4442 7.9887 'International Tables Vol C Tables 4.2.6.8 and 6.1.1.4'

loop_
_geom_angle_atom_site_label_1
_geom_angle_atom_site_label_2
_geom_angle_atom_site_label_3
_geom_angle
C1 Ir1 C38 93.8(4)
C1 Ir1 C37 94.1(5)
C38 Ir1 C37 39.3(5)
C1 Ir1 C34 155.2(5)
C38 Ir1 C34 97.4(5)
C37 Ir1 C34 81.0(3)
C1 Ir1 C33 167.3(4)
C38 Ir1 C33 81.2(3)
C37 Ir1 C33 89.4(5)
C34 Ir1 C33 37.5(5)
C1 Ir1 Cl1 89.0(3)
C38 Ir1 Cl1 154.8(4)
C37 Ir1 Cl1 165.3(4)
C34 Ir1 Cl1 90.1(4)
C33 Ir1 Cl1 90.6(3)
C1 N1 N3 113.1(7)
C1 N1 C3 129.4(7)
N3 N1 C3 116.4(7)
C2 N2 C1 107.3(8)
C2 N2 C13 125.9(8)
C1 N2 C13 126.0(8)
C2 N3 N1 103.5(7)
C21 N4 C22 115.5(8)
C22 N5 C19 116.1(8)
N1 C1 N2 102.9(7)
N1 C1 Ir1 131.9(7)
N2 C1 Ir1 125.0(7)
N3 C2 N2 113.1(8)
N1 C3 C4 108.8(6)
N1 C3 C6 112.5(7)
C4 C3 C6 108.6(7)
N1 C3 C5 107.4(7)
C4 C3 C5 109.3(7)
C6 C3 C5 110.2(7)
C3 C4 C7 110.0(7)
C9 C5 C3 109.6(7)
C11 C6 C3 109.6(7)
C12 C7 C8 110.1(7)
C12 C7 C4 108.8(8)
C8 C7 C4 108.6(8)
C9 C8 C7 109.6(7)
C5 C9 C8 110.4(8)
C5 C9 C10 109.2(7)
C8 C9 C10 108.8(8)
C11 C10 C9 108.5(7)
C6 C11 C12 109.8(6)
C6 C11 C10 110.6(8)
C12 C11 C10 109.1(7)
C7 C12 C11 109.7(7)
N2 C13 C18 112.1(7)
N2 C13 C14 111.3(7)
C18 C13 C14 112.4(7)
C15 C14 C16 113.3(8)
C15 C14 C13 110.4(7)
C16 C14 C13 111.2(7)
C17 C16 C14 113.4(8)
C19 C18 C13 114.9(7)
N5 C19 C20 121.8(8)
N5 C19 C18 118.3(8)
C20 C19 C18 119.8(7)
C21 C20 C19 117.8(9)
N4 C21 C20 122.8(9)
N4 C21 C23 113.3(8)
C20 C21 C23 123.9(9)
N5 C22 N4 125.9(9)
N5 C22 C27 118.8(7)
N4 C22 C27 115.2(8)
C21 C23 C24 112.4(8)
C25 C24 C23 113.9(8)
C26 C25 C24 113.8(9)
C28 C27 C32 119.5(9)
C28 C27 C22 121.3(7)
C32 C27 C22 119.1(8)
C29 C28 C27 121.2(8)
C28 C29 C30 119.4(9)
C31 C30 C29 118.9(8)
C30 C31 C32 122.3(9)
C31 C32 C27 118.5(9)
C34 C33 C40 122.6(11)
C34 C33 Ir1 69.6(7)
C40 C33 Ir1 113.9(6)
C33 C34 C35 127.4(12)
C33 C34 Ir1 72.9(7)
C35 C34 Ir1 109.8(8)
C36 C35 C34 112.1(12)
C35 C36 C37 111.8(11)
C38 C37 C36 124.8(12)
C38 C37 Ir1 69.0(7)
C36 C37 Ir1 113.9(8)
C37 C38 C39 125.3(10)
C37 C38 Ir1 71.7(7)
C39 C38 Ir1 111.0(6)
C38 C39 C40 112.5(9)
C33 C40 C39 109.7(8)

loop_
_geom_bond_atom_site_label_1
_geom_bond_atom_site_label_2
_geom_bond_distance
Ir1 C1 2.034(9)
Ir1 C38 2.100(11)
Ir1 C37 2.135(14)
Ir1 C34 2.151(13)
Ir1 C33 2.194(10)
Ir1 Cl1 2.389(3)
N1 C1 1.360(12)
N1 N3 1.402(10)
N1 C3 1.498(11)
N2 C2 1.380(12)
N2 C1 1.396(11)
N2 C13 1.438(12)
N3 C2 1.285(12)
N4 C21 1.354(12)
N4 C22 1.358(11)
N5 C22 1.344(10)
N5 C19 1.352(10)
C3 C4 1.526(11)
C3 C6 1.531(12)
C3 C5 1.538(12)
C4 C7 1.547(13)
C5 C9 1.524(13)
C6 C11 1.514(12)
C7 C12 1.523(13)
C7 C8 1.540(12)
C8 C9 1.526(12)
C9 C10 1.560(13)
C10 C11 1.547(12)
C11 C12 1.525(11)
C13 C18 1.559(12)
C13 C14 1.587(11)
C14 C15 1.495(13)
C14 C16 1.542(12)
C16 C17 1.535(12)
C18 C19 1.502(12)
C19 C20 1.384(13)
C20 C21 1.356(13)
C21 C23 1.515(13)
C22 C27 1.470(13)
C23 C24 1.530(13)
C24 C25 1.522(14)
C25 C26 1.467(17)
C27 C28 1.380(12)
C27 C32 1.406(12)
C28 C29 1.378(14)
C29 C30 1.423(15)
C30 C31 1.355(14)
C31 C32 1.396(14)
C33 C34 1.396(19)
C33 C40 1.522(13)
C34 C35 1.530(19)
C35 C36 1.523(11)
C36 C37 1.535(17)
C37 C38 1.43(2)
C38 C39 1.544(14)
C39 C40 1.562(11)

loop_
_geom_torsion_atom_site_label_1
_geom_torsion_atom_site_label_2
_geom_torsion_atom_site_label_3
_geom_torsion_atom_site_label_4
_geom_torsion
C1 N1 N3 C2 0.0(9)
C3 N1 N3 C2 169.7(7)
N3 N1 C1 N2 -1.5(9)
C3 N1 C1 N2 -169.6(8)
N3 N1 C1 Ir1 173.5(6)
C3 N1 C1 Ir1 5.4(14)
C2 N2 C1 N1 2.4(9)
C13 N2 C1 N1 172.7(8)
C2 N2 C1 Ir1 -173.1(6)
C13 N2 C1 Ir1 -2.7(12)
C38 Ir1 C1 N1 124.4(9)
C37 Ir1 C1 N1 84.9(9)
C34 Ir1 C1 N1 7.5(17)
C33 Ir1 C1 N1 -169.1(14)
Cl1 Ir1 C1 N1 -80.7(8)
C38 Ir1 C1 N2 -61.6(8)
C37 Ir1 C1 N2 -101.0(8)
C34 Ir1 C1 N2 -178.5(10)
C33 Ir1 C1 N2 5(2)
Cl1 Ir1 C1 N2 93.4(7)
N1 N3 C2 N2 1.7(9)
C1 N2 C2 N3 -2.7(10)
C13 N2 C2 N3 -173.1(8)
C1 N1 C3 C4 -145.9(9)
N3 N1 C3 C4 46.3(9)
C1 N1 C3 C6 -25.6(12)
N3 N1 C3 C6 166.6(6)
C1 N1 C3 C5 95.9(10)
N3 N1 C3 C5 -71.9(8)
N1 C3 C4 C7 -177.1(7)
C6 C3 C4 C7 60.1(9)
C5 C3 C4 C7 -60.2(9)
N1 C3 C5 C9 177.2(7)
C4 C3 C5 C9 59.4(10)
C6 C3 C5 C9 -59.9(9)
N1 C3 C6 C11 178.9(6)
C4 C3 C6 C11 -60.6(8)
C5 C3 C6 C11 59.0(8)
C3 C4 C7 C12 -59.7(9)
C3 C4 C7 C8 60.1(9)
C12 C7 C8 C9 59.7(10)
C4 C7 C8 C9 -59.3(9)
C3 C5 C9 C8 -59.5(9)
C3 C5 C9 C10 60.1(10)
C7 C8 C9 C5 59.8(9)
C7 C8 C9 C10 -60.0(9)
C5 C9 C10 C11 -59.6(10)
C8 C9 C10 C11 60.9(10)
C3 C6 C11 C12 61.0(9)
C3 C6 C11 C10 -59.4(8)
C9 C10 C11 C6 59.6(10)
C9 C10 C11 C12 -61.2(10)
C8 C7 C12 C11 -59.8(9)
C4 C7 C12 C11 59.1(9)
C6 C11 C12 C7 -60.5(9)
C10 C11 C12 C7 60.9(9)
C2 N2 C13 C18 72.0(10)
C1 N2 C13 C18 -96.6(10)
C2 N2 C13 C14 -54.9(11)
C1 N2 C13 C14 136.5(8)
N2 C13 C14 C15 -179.3(8)
C18 C13 C14 C15 54.0(10)
N2 C13 C14 C16 -52.6(10)
C18 C13 C14 C16 -179.4(8)
C15 C14 C16 C17 -66.3(11)
C13 C14 C16 C17 168.6(8)
N2 C13 C18 C19 142.3(8)
C14 C13 C18 C19 -91.4(9)
C22 N5 C19 C20 -1.0(12)
C22 N5 C19 C18 179.9(7)
C13 C18 C19 N5 119.9(9)
C13 C18 C19 C20 -59.3(11)
N5 C19 C20 C21 3.1(13)
C18 C19 C20 C21 -177.8(8)
C22 N4 C21 C20 1.3(13)
C22 N4 C21 C23 177.5(7)
C19 C20 C21 N4 -3.2(13)
C19 C20 C21 C23 -179.1(9)
C19 N5 C22 N4 -1.2(12)
C19 N5 C22 C27 176.6(8)
C21 N4 C22 N5 1.0(12)
C21 N4 C22 C27 -176.8(7)
N4 C21 C23 C24 -67.1(11)
C20 C21 C23 C24 109.1(11)
C21 C23 C24 C25 175.1(9)
C23 C24 C25 C26 -177.6(10)
N5 C22 C27 C28 154.8(8)
N4 C22 C27 C28 -27.3(12)
N5 C22 C27 C32 -27.8(12)
N4 C22 C27 C32 150.2(8)
C32 C27 C28 C29 0.5(14)
C22 C27 C28 C29 177.9(9)
C27 C28 C29 C30 -3.9(14)
C28 C29 C30 C31 3.4(15)
C29 C30 C31 C32 0.6(15)
C30 C31 C32 C27 -4.0(15)
C28 C27 C32 C31 3.4(14)
C22 C27 C32 C31 -174.0(8)
C1 Ir1 C33 C34 177.7(16)
C38 Ir1 C33 C34 -114.5(8)
C37 Ir1 C33 C34 -75.9(7)
Cl1 Ir1 C33 C34 89.4(7)
C1 Ir1 C33 C40 -65(2)
C38 Ir1 C33 C40 3.1(7)
C37 Ir1 C33 C40 41.8(9)
C34 Ir1 C33 C40 117.7(12)
Cl1 Ir1 C33 C40 -152.9(8)
C40 C33 C34 C35 -3.7(19)
Ir1 C33 C34 C35 102.2(12)
C40 C33 C34 Ir1 -105.9(9)
C1 Ir1 C34 C33 -178.8(8)
C38 Ir1 C34 C33 65.1(8)
C37 Ir1 C34 C33 100.9(9)
Cl1 Ir1 C34 C33 -90.8(7)
C1 Ir1 C34 C35 56.9(16)
C38 Ir1 C34 C35 -59.3(10)
C37 Ir1 C34 C35 -23.4(7)
C33 Ir1 C34 C35 -124.4(13)
Cl1 Ir1 C34 C35 144.8(9)
C33 C34 C35 C36 -46.2(17)
Ir1 C34 C35 C36 37.1(13)
C34 C35 C36 C37 -32.2(17)
C35 C36 C37 C38 92.3(16)
C35 C36 C37 Ir1 12.1(15)
C1 Ir1 C37 C38 91.0(7)
C34 Ir1 C37 C38 -113.5(9)
C33 Ir1 C37 C38 -76.8(7)
Cl1 Ir1 C37 C38 -167.1(11)
C1 Ir1 C37 C36 -149.1(10)
C38 Ir1 C37 C36 119.9(13)
C34 Ir1 C37 C36 6.4(7)
C33 Ir1 C37 C36 43.1(10)
Cl1 Ir1 C37 C36 -47(2)
C36 C37 C38 C39 -1.9(19)
Ir1 C37 C38 C39 103.2(10)
C36 C37 C38 Ir1 -105.1(12)
C1 Ir1 C38 C37 -91.9(7)
C34 Ir1 C38 C37 66.0(8)
C33 Ir1 C38 C37 99.9(8)
Cl1 Ir1 C38 C37 172.3(6)
C1 Ir1 C38 C39 146.5(8)
C37 Ir1 C38 C39 -121.7(10)
C34 Ir1 C38 C39 -55.7(8)
C33 Ir1 C38 C39 -21.7(6)
Cl1 Ir1 C38 C39 50.7(11)
C37 C38 C39 C40 -44.4(14)
Ir1 C38 C39 C40 37.5(10)
C34 C33 C40 C39 96.0(13)
Ir1 C33 C40 C39 15.8(11)
C38 C39 C40 C33 -34.3(12)
